data_4302828
loop_
_publ_author_name
'Wen-Guan Lu'
'Long Jiang'
'Xiao-Long Feng'
'Tong-Bu Lu'

_publ_section_title
;
Three-Dimensional Lanthanide Anionic Metal-Organic Frameworks with
Tunable Luminescent Properties Induced by Cation Exchange
;
_journal_name_full 'Inorganic Chemistry'
_journal_page_first 6997
_journal_page_last 6999
_journal_paper_doi 10.1021/ic900506z
_journal_volume 48
_journal_year 2009
_chemical_formula_sum 'C28 H44 K5 N8 O52 Tb5'
_chemical_formula_weight 2314.81
_chemical_name_systematic
; 
 ? 
;
_space_group_IT_number 114
_symmetry_cell_setting tetragonal
_symmetry_space_group_name_Hall 'P -4 2n'
_symmetry_space_group_name_H-M 'P -4 21 c'
_atom_sites_solution_hydrogens geom
_atom_sites_solution_primary direct
_atom_sites_solution_secondary difmap
_audit_creation_method SHELXL-97
_cell_angle_alpha 90.00
_cell_angle_beta 90.00
_cell_angle_gamma 90.00
_cell_formula_units_Z 2
_cell_length_a 18.2052(12)
_cell_length_b 18.2052(12)
_cell_length_c 10.0224(13)
_cell_measurement_reflns_used 7563
_cell_measurement_temperature 173(2)
_cell_measurement_theta_max 26.95
_cell_measurement_theta_min 2.24
_cell_volume 3321.7(5)
_computing_cell_refinement 'Bruker SMART'
_computing_data_collection 'Bruker SMART'
_computing_data_reduction 'Bruker SAINT'
_computing_molecular_graphics 'Bruker SHELXTL'
_computing_publication_material 'Bruker SHELXTL'
_computing_structure_refinement 'SHELXL-97 (Sheldrick, 1997)'
_computing_structure_solution 'SHELXS-97 (Sheldrick, 1990)'
_diffrn_ambient_temperature 173(2)
_diffrn_measured_fraction_theta_full 0.984
_diffrn_measured_fraction_theta_max 0.984
_diffrn_measurement_device_type 'CCD area detector'
_diffrn_measurement_method 'phi and omega scans'
_diffrn_radiation_monochromator graphite
_diffrn_radiation_source 'fine-focus sealed tube'
_diffrn_radiation_type MoK\a
_diffrn_radiation_wavelength 0.71073
_diffrn_reflns_av_R_equivalents 0.0436
_diffrn_reflns_av_sigmaI/netI 0.0342
_diffrn_reflns_limit_h_max 23
_diffrn_reflns_limit_h_min -23
_diffrn_reflns_limit_k_max 23
_diffrn_reflns_limit_k_min -18
_diffrn_reflns_limit_l_max 12
_diffrn_reflns_limit_l_min -12
_diffrn_reflns_number 17991
_diffrn_reflns_theta_full 27.06
_diffrn_reflns_theta_max 27.06
_diffrn_reflns_theta_min 2.32
_diffrn_standards_decay_% 0
_diffrn_standards_interval_count 0
_diffrn_standards_interval_time 0
_diffrn_standards_number 0
_exptl_absorpt_coefficient_mu 5.687
_exptl_absorpt_correction_T_max 0.5032
_exptl_absorpt_correction_T_min 0.3306
_exptl_absorpt_correction_type multi-scan
_exptl_absorpt_process_details 'SADABS (Sheldrick, 1996)'
_exptl_crystal_colour colourless
_exptl_crystal_density_diffrn 2.314
_exptl_crystal_density_method 'not measured'
_exptl_crystal_description block
_exptl_crystal_F_000 2208
_exptl_crystal_size_max 0.25
_exptl_crystal_size_mid 0.21
_exptl_crystal_size_min 0.14
_refine_diff_density_max 1.201
_refine_diff_density_min -0.960
_refine_diff_density_rms 0.177
_refine_ls_abs_structure_details 'Flack H D (1983), Acta Cryst. A39, 876-881'
_refine_ls_abs_structure_Flack 0.52(3)
_refine_ls_extinction_method none
_refine_ls_goodness_of_fit_ref 1.093
_refine_ls_hydrogen_treatment constr
_refine_ls_matrix_type full
_refine_ls_number_parameters 25
_refine_ls_number_reflns 3602
_refine_ls_number_restraints 436
_refine_ls_restrained_S_all 1.044
_refine_ls_R_factor_all 0.0435
_refine_ls_R_factor_gt 0.0347
_refine_ls_shift/su_max 0.002
_refine_ls_shift/su_mean 0.000
_refine_ls_structure_factor_coef Fsqd
_refine_ls_weighting_details 'calc w=1/[\s^2^(Fo^2^)+(0.0335P)^2^+21.0670P] where P=(Fo^2^+2Fc^2^)/3'
_refine_ls_weighting_scheme calc
_refine_ls_wR_factor_gt 0.0787
_refine_ls_wR_factor_ref 0.0826
_reflns_number_gt 3169
_reflns_number_total 3602
_reflns_threshold_expression >2sigma(I)
_cod_data_source_file ic900506z_si_002.cif
_cod_data_source_block l706143m
_cod_depositor_comments
;
The following automatic conversions were performed:
'_symmetry_cell_setting' value 'Tetragonal' changed to 'tetragonal'
according to '/home/saulius/struct/CIF-dictionaries/cif_core.dic'
dictionary named 'cif_core.dic' version 2.4.1 from 2010-06-29.

Automatic conversion script
Id: cif_fix_enum 1527 2010-12-29 10:47:43Z saulius 
;
_cod_database_code 4302828

loop_
_symmetry_equiv_pos_as_xyz
'x, y, z'
'-x, -y, z'
'y, -x, -z'
'-y, x, -z'
'-x+1/2, y+1/2, -z+1/2'
'x+1/2, -y+1/2, -z+1/2'
'-y+1/2, -x+1/2, z+1/2'
'y+1/2, x+1/2, z+1/2'

loop_
_atom_site_label
_atom_site_type_symbol
_atom_site_fract_x
_atom_site_fract_y
_atom_site_fract_z
_atom_site_U_iso_or_equiv
_atom_site_adp_type
_atom_site_occupancy
_atom_site_symmetry_multiplicity
_atom_site_calc_flag
_atom_site_refinement_flags
_atom_site_disorder_assembly
_atom_site_disorder_group
Tb1 Tb 0.327180(17) 0.686181(16) 1.03331(3) 0.01480(10) Uani 1 1 d . . .
Tb2 Tb 0.5000 0.5000 0.5000 0.01211(16) Uani 1 4 d S . .
O5 O 0.3240(4) 0.7951(3) 1.1710(6) 0.0296(14) Uani 1 1 d . A .
O6 O 0.2174(3) 0.6940(4) 1.1669(7) 0.0326(16) Uani 1 1 d . . .
C7 C 0.2211(5) 0.7338(5) 1.2683(8) 0.0230(18) Uani 1 1 d . . .
C6 C 0.2815(5) 0.7923(5) 1.2689(8) 0.0229(17) Uani 1 1 d . A .
O8 O 0.1804(4) 0.7320(3) 1.3689(6) 0.0302(14) Uani 1 1 d . A .
O7 O 0.2834(3) 0.8354(4) 1.3697(6) 0.0316(14) Uani 1 1 d . . .
K1 K 0.1147(7) 0.6058(8) 1.0170(15) 0.065(6) Uani 0.75 1 d PDU . 1
O1 O 0.4507(9) 0.7294(11) 1.0270(17) 0.012(2) Uani 0.464(9) 1 d PDU A 1
O2 O 0.5641(8) 0.7255(8) 0.967(2) 0.013(2) Uani 0.464(9) 1 d PDU A 1
O3 O 0.5856(15) 0.5865(13) 0.5900(17) 0.015(3) Uani 0.464(9) 1 d PDU A 1
O4 O 0.6361(8) 0.6387(8) 0.7618(18) 0.018(3) Uani 0.464(9) 1 d PDU A 1
C4 C 0.5847(8) 0.6081(9) 0.7056(14) 0.016(2) Uani 0.464(9) 1 d PDU A 1
C1 C 0.5010(6) 0.6999(7) 0.9653(16) 0.0136(19) Uani 0.464(9) 1 d PDU A 1
C5 C 0.3931(6) 0.5817(8) 0.7589(13) 0.016(2) Uani 0.464(9) 1 d PDU A 1
H5A H 0.3472 0.5612 0.7338 0.019 Uiso 0.464(9) 1 calc PR A 1
C3 C 0.5089(6) 0.6105(7) 0.7605(12) 0.0157(19) Uani 0.464(9) 1 d PDU A 1
N2 N 0.4569(6) 0.5715(7) 0.6938(12) 0.015(2) Uani 0.464(9) 1 d PDU A 1
N1 N 0.4044(6) 0.6255(7) 0.8650(12) 0.015(2) Uani 0.464(9) 1 d PDU A 1
C2 C 0.4760(6) 0.6444(7) 0.8661(12) 0.0142(19) Uani 0.464(9) 1 d PDU A 1
K1' K 0.3996(10) 0.9081(10) 1.033(2) 0.031(8) Uani 0.50 1 d PU . 2
C1' C 0.3021(8) 0.5133(7) 0.9697(17) 0.025(2) Uani 0.536(9) 1 d PDU A 2
C2' C 0.3572(7) 0.5336(6) 0.8662(12) 0.0253(19) Uani 0.536(9) 1 d PDU A 2
C3' C 0.3879(7) 0.4990(6) 0.7590(12) 0.0244(19) Uani 0.536(9) 1 d PDU A 2
C4' C 0.3847(9) 0.4235(8) 0.7028(14) 0.023(2) Uani 0.536(9) 1 d PDU A 2
C5' C 0.4272(8) 0.6117(6) 0.7633(14) 0.026(2) Uani 0.536(9) 1 d PDU A 2
H5'A H 0.4521 0.6560 0.7414 0.032 Uiso 0.536(9) 1 calc PR A 2
N1' N 0.3819(7) 0.6033(6) 0.8674(12) 0.025(2) Uani 0.536(9) 1 d PDU A 2
N2' N 0.4325(7) 0.5486(6) 0.6944(12) 0.025(2) Uani 0.536(9) 1 d PDU A 2
O1' O 0.2783(12) 0.4508(10) 0.9526(19) 0.026(3) Uani 0.536(9) 1 d PDU A 2
O2' O 0.2870(9) 0.5673(9) 1.040(2) 0.028(3) Uani 0.536(9) 1 d PDU A 2
O3' O 0.4083(14) 0.4223(13) 0.5884(16) 0.022(3) Uani 0.536(9) 1 d PDU A 2
O4' O 0.3529(8) 0.3761(7) 0.7685(18) 0.024(3) Uani 0.536(9) 1 d PDU A 2
O2W O 0.0358(13) 0.7016(13) 0.807(2) 0.041(7) Uiso 0.60 1 d P . .
O1W O 0.0871(11) 0.7708(11) 1.017(3) 0.045(7) Uiso 0.60 1 d P . .
O2'W O 0.3045(14) 0.9818(13) 0.812(2) 0.043(7) Uiso 0.60 1 d P . .
O1'W O 0.2353(12) 0.9262(12) 1.024(3) 0.043(7) Uiso 0.60 1 d P . .
O5W O 0.327(3) 1.027(3) 0.711(5) 0.036(14) Uiso 0.30 1 d P . .
O4W O 0.1135(17) 0.4564(15) 1.106(3) 0.046(10) Uiso 0.45 1 d PD . .
O6W O 0.1461(19) 0.5483(18) 0.863(4) 0.047(10) Uiso 0.45 1 d P . .
O3W O 0.105(2) 0.596(2) 0.734(3) 0.049(12) Uiso 0.40 1 d PD . .
O4'W O 0.1609(15) 0.4853(13) 1.169(2) 0.047(8) Uiso 0.65 1 d P . .
O7W O 0.095(2) 0.432(2) 1.260(4) 0.032(12) Uiso 0.35 1 d P . .

loop_
_atom_site_aniso_label
_atom_site_aniso_U_11
_atom_site_aniso_U_22
_atom_site_aniso_U_33
_atom_site_aniso_U_23
_atom_site_aniso_U_13
_atom_site_aniso_U_12
Tb1 0.01828(17) 0.01726(17) 0.00886(15) -0.00034(13) 0.00066(13) 0.00639(12)
Tb2 0.0146(2) 0.0146(2) 0.0071(3) 0.000 0.000 0.000
O5 0.038(4) 0.025(3) 0.025(3) -0.005(2) 0.017(3) -0.001(3)
O6 0.024(3) 0.042(4) 0.031(4) -0.015(3) 0.012(2) -0.005(3)
C7 0.028(5) 0.027(5) 0.014(4) -0.002(3) 0.001(3) 0.002(3)
C6 0.027(5) 0.028(5) 0.014(4) 0.002(3) 0.005(3) 0.006(3)
O8 0.025(3) 0.028(3) 0.037(4) -0.016(3) 0.015(3) -0.011(3)
O7 0.033(3) 0.031(3) 0.030(3) -0.014(3) 0.013(3) 0.001(3)
K1 0.054(7) 0.065(7) 0.074(7) 0.010(5) -0.009(5) -0.004(5)
O1 0.012(3) 0.013(4) 0.011(4) 0.005(3) -0.003(3) 0.002(3)
O2 0.014(3) 0.011(4) 0.014(4) 0.000(3) 0.000(3) 0.004(3)
O3 0.015(4) 0.017(4) 0.012(3) 0.001(3) -0.003(3) 0.000(3)
O4 0.018(3) 0.020(4) 0.015(4) -0.001(3) -0.004(3) 0.000(3)
C4 0.015(3) 0.018(3) 0.014(3) 0.000(3) 0.000(2) 0.000(3)
C1 0.015(3) 0.014(3) 0.012(3) 0.001(2) -0.002(3) 0.002(2)
C5 0.015(3) 0.017(3) 0.015(3) -0.003(3) 0.001(3) 0.001(3)
C3 0.015(3) 0.017(3) 0.015(3) -0.001(2) 0.000(2) 0.000(2)
N2 0.014(3) 0.018(3) 0.014(3) -0.002(3) 0.000(3) 0.002(3)
N1 0.015(3) 0.017(3) 0.015(3) -0.003(3) 0.000(2) 0.002(3)
C2 0.015(3) 0.015(3) 0.013(3) 0.000(2) 0.000(2) 0.001(2)
K1' 0.035(9) 0.024(9) 0.034(9) 0.005(5) 0.000(5) -0.015(5)
C1' 0.025(3) 0.026(3) 0.024(3) 0.002(2) 0.001(2) 0.000(2)
C2' 0.027(3) 0.025(3) 0.024(3) 0.000(2) 0.002(2) 0.001(2)
C3' 0.025(3) 0.024(3) 0.024(3) 0.000(2) 0.001(2) 0.000(2)
C4' 0.024(3) 0.023(3) 0.021(3) 0.001(2) 0.001(3) 0.001(3)
C5' 0.029(3) 0.025(3) 0.025(3) 0.000(3) 0.002(3) 0.001(3)
N1' 0.027(3) 0.025(3) 0.025(3) -0.001(3) 0.004(3) 0.000(3)
N2' 0.028(3) 0.024(3) 0.024(3) 0.000(3) 0.002(3) -0.002(3)
O1' 0.027(4) 0.025(3) 0.027(4) 0.002(3) 0.000(3) 0.001(3)
O2' 0.028(4) 0.029(4) 0.026(4) 0.000(3) 0.002(3) -0.001(3)
O3' 0.023(4) 0.023(4) 0.020(3) 0.002(3) 0.002(3) 0.000(3)
O4' 0.026(4) 0.023(4) 0.024(4) 0.003(3) 0.004(3) 0.004(3)

loop_
_atom_type_symbol
_atom_type_description
_atom_type_scat_dispersion_real
_atom_type_scat_dispersion_imag
_atom_type_scat_source
C C 0.0033 0.0016 'International Tables Vol C Tables 4.2.6.8 and 6.1.1.4'
H H 0.0000 0.0000 'International Tables Vol C Tables 4.2.6.8 and 6.1.1.4'
N N 0.0061 0.0033 'International Tables Vol C Tables 4.2.6.8 and 6.1.1.4'
O O 0.0106 0.0060 'International Tables Vol C Tables 4.2.6.8 and 6.1.1.4'
Tb Tb -0.1723 4.1537 'International Tables Vol C Tables 4.2.6.8 and 6.1.1.4'
K K 0.2009 0.2494 'International Tables Vol C Tables 4.2.6.8 and 6.1.1.4'

loop_
_geom_angle_atom_site_label_1
_geom_angle_atom_site_label_2
_geom_angle_atom_site_label_3
_geom_angle
_geom_angle_site_symmetry_1
_geom_angle_site_symmetry_3
_geom_angle_publ_flag
O2' Tb1 O4' 78.7(7) . 3_567 ?
O2' Tb1 O4 71.9(7) . 4_657 ?
O4' Tb1 O4 8.4(6) 3_567 4_657 ?
O2' Tb1 O1' 124.5(6) . 3_567 ?
O4' Tb1 O1' 70.1(6) 3_567 3_567 ?
O4 Tb1 O1' 78.4(6) 4_657 3_567 ?
O2' Tb1 O1 128.0(6) . . ?
O4' Tb1 O1 76.0(5) 3_567 . ?
O4 Tb1 O1 84.3(5) 4_657 . ?
O1' Tb1 O1 6.0(8) 3_567 . ?
O2' Tb1 O8 75.4(5) . 8_454 ?
O4' Tb1 O8 149.9(4) 3_567 8_454 ?
O4 Tb1 O8 141.5(4) 4_657 8_454 ?
O1' Tb1 O8 138.4(5) 3_567 8_454 ?
O1 Tb1 O8 132.8(4) . 8_454 ?
O2' Tb1 O6 77.0(5) . . ?
O4' Tb1 O6 81.9(4) 3_567 . ?
O4 Tb1 O6 75.8(4) 4_657 . ?
O1' Tb1 O6 138.2(5) 3_567 . ?
O1 Tb1 O6 141.0(5) . . ?
O8 Tb1 O6 77.6(2) 8_454 . ?
O2' Tb1 O5 138.8(6) . . ?
O4' Tb1 O5 76.7(5) 3_567 . ?
O4 Tb1 O5 79.9(5) 4_657 . ?
O1' Tb1 O5 76.3(5) 3_567 . ?
O1 Tb1 O5 76.5(5) . . ?
O8 Tb1 O5 114.3(2) 8_454 . ?
O6 Tb1 O5 67.3(2) . . ?
O2' Tb1 O7 137.2(6) . 8_454 ?
O4' Tb1 O7 142.4(4) 3_567 8_454 ?
O4 Tb1 O7 150.2(4) 4_657 8_454 ?
O1' Tb1 O7 77.3(5) 3_567 8_454 ?
O1 Tb1 O7 71.5(4) . 8_454 ?
O8 Tb1 O7 67.0(2) 8_454 8_454 ?
O6 Tb1 O7 112.6(2) . 8_454 ?
O5 Tb1 O7 77.8(2) . 8_454 ?
O2' Tb1 O2 5.0(8) . 4_657 ?
O4' Tb1 O2 82.5(6) 3_567 4_657 ?
O4 Tb1 O2 75.3(7) 4_657 4_657 ?
O1' Tb1 O2 129.3(6) 3_567 4_657 ?
O1 Tb1 O2 132.6(5) . 4_657 ?
O8 Tb1 O2 70.9(5) 8_454 4_657 ?
O6 Tb1 O2 74.1(5) . 4_657 ?
O5 Tb1 O2 138.1(5) . 4_657 ?
O7 Tb1 O2 134.2(6) 8_454 4_657 ?
O2' Tb1 N1' 64.4(6) . . ?
O4' Tb1 N1' 103.8(5) 3_567 . ?
O4 Tb1 N1' 104.4(6) 4_657 . ?
O1' Tb1 N1' 79.7(5) 3_567 . ?
O1 Tb1 N1' 78.6(5) . . ?
O8 Tb1 N1' 78.5(4) 8_454 . ?
O6 Tb1 N1' 138.5(3) . . ?
O5 Tb1 N1' 154.2(3) . . ?
O7 Tb1 N1' 88.0(3) 8_454 . ?
O2 Tb1 N1' 66.2(5) 4_657 . ?
O2' Tb1 N1 77.2(6) . . ?
O4' Tb1 N1 103.5(6) 3_567 . ?
O4 Tb1 N1 106.1(5) 4_657 . ?
O1' Tb1 N1 67.4(5) 3_567 . ?
O1 Tb1 N1 65.8(5) . . ?
O8 Tb1 N1 85.5(3) 8_454 . ?
O6 Tb1 N1 151.9(3) . . ?
O5 Tb1 N1 140.8(3) . . ?
O7 Tb1 N1 80.1(4) 8_454 . ?
O2 Tb1 N1 79.3(5) 4_657 . ?
N1' Tb1 N1 13.5(3) . . ?
O3' Tb2 O3' 98.1(4) 2_665 3_566 ?
O3' Tb2 O3' 135.9(10) 2_665 . ?
O3' Tb2 O3' 98.1(4) 3_566 . ?
O3' Tb2 O3' 98.1(4) 2_665 4_656 ?
O3' Tb2 O3' 135.9(10) 3_566 4_656 ?
O3' Tb2 O3' 98.1(4) . 4_656 ?
O3' Tb2 O3 102.5(10) 2_665 4_656 ?
O3' Tb2 O3 4.6(10) 3_566 4_656 ?
O3' Tb2 O3 93.8(10) . 4_656 ?
O3' Tb2 O3 135.5(3) 4_656 4_656 ?
O3' Tb2 O3 4.6(10) 2_665 . ?
O3' Tb2 O3 93.8(10) 3_566 . ?
O3' Tb2 O3 135.5(3) . . ?
O3' Tb2 O3 102.5(10) 4_656 . ?
O3 Tb2 O3 98.2(4) 4_656 . ?
O3' Tb2 O3 135.5(3) 2_665 2_665 ?
O3' Tb2 O3 102.5(10) 3_566 2_665 ?
O3' Tb2 O3 4.6(10) . 2_665 ?
O3' Tb2 O3 93.8(10) 4_656 2_665 ?
O3 Tb2 O3 98.2(4) 4_656 2_665 ?
O3 Tb2 O3 135.7(10) . 2_665 ?
O3' Tb2 O3 93.8(10) 2_665 3_566 ?
O3' Tb2 O3 135.5(3) 3_566 3_566 ?
O3' Tb2 O3 102.5(10) . 3_566 ?
O3' Tb2 O3 4.6(10) 4_656 3_566 ?
O3 Tb2 O3 135.7(10) 4_656 3_566 ?
O3 Tb2 O3 98.2(4) . 3_566 ?
O3 Tb2 O3 98.2(4) 2_665 3_566 ?
O3' Tb2 N2 149.2(6) 2_665 4_656 ?
O3' Tb2 N2 67.2(6) 3_566 4_656 ?
O3' Tb2 N2 74.4(6) . 4_656 ?
O3' Tb2 N2 78.2(6) 4_656 4_656 ?
O3 Tb2 N2 64.1(6) 4_656 4_656 ?
O3 Tb2 N2 148.2(6) . 4_656 ?
O3 Tb2 N2 75.2(6) 2_665 4_656 ?
O3 Tb2 N2 81.0(6) 3_566 4_656 ?
O3' Tb2 N2 67.2(6) 2_665 . ?
O3' Tb2 N2 74.4(6) 3_566 . ?
O3' Tb2 N2 78.2(6) . . ?
O3' Tb2 N2 149.2(6) 4_656 . ?
O3 Tb2 N2 75.2(6) 4_656 . ?
O3 Tb2 N2 64.1(6) . . ?
O3 Tb2 N2 81.0(6) 2_665 . ?
O3 Tb2 N2 148.2(6) 3_566 . ?
N2 Tb2 N2 128.3(4) 4_656 . ?
O3' Tb2 N2 74.4(6) 2_665 3_566 ?
O3' Tb2 N2 78.2(6) 3_566 3_566 ?
O3' Tb2 N2 149.2(6) . 3_566 ?
O3' Tb2 N2 67.2(6) 4_656 3_566 ?
O3 Tb2 N2 81.0(6) 4_656 3_566 ?
O3 Tb2 N2 75.2(6) . 3_566 ?
O3 Tb2 N2 148.2(6) 2_665 3_566 ?
O3 Tb2 N2 64.1(6) 3_566 3_566 ?
N2 Tb2 N2 76.1(6) 4_656 3_566 ?
N2 Tb2 N2 128.3(4) . 3_566 ?
O3' Tb2 N2 78.2(6) 2_665 2_665 ?
O3' Tb2 N2 149.2(6) 3_566 2_665 ?
O3' Tb2 N2 67.2(6) . 2_665 ?
O3' Tb2 N2 74.4(6) 4_656 2_665 ?
O3 Tb2 N2 148.2(6) 4_656 2_665 ?
O3 Tb2 N2 81.0(6) . 2_665 ?
O3 Tb2 N2 64.1(6) 2_665 2_665 ?
O3 Tb2 N2 75.2(6) 3_566 2_665 ?
N2 Tb2 N2 128.3(4) 4_656 2_665 ?
N2 Tb2 N2 76.1(6) . 2_665 ?
N2 Tb2 N2 128.3(4) 3_566 2_665 ?
C6 O5 Tb1 115.4(5) . . ?
C6 O5 K1' 135.5(7) . . ?
Tb1 O5 K1' 107.7(5) . . ?
C7 O6 Tb1 116.2(5) . . ?
C7 O6 K1 141.2(6) . . ?
Tb1 O6 K1 102.4(4) . . ?
O6 C7 O8 127.5(8) . . ?
O6 C7 C6 116.4(7) . . ?
O8 C7 C6 116.1(8) . . ?
O5 C6 O7 125.2(7) . . ?
O5 C6 C7 118.1(8) . . ?
O7 C6 C7 116.7(7) . . ?
C7 O8 Tb1 120.7(5) . 8_455 ?
C7 O8 K1 134.5(6) . 8_455 ?
Tb1 O8 K1 101.5(3) 8_455 8_455 ?
C6 O7 Tb1 118.5(5) . 8_455 ?
C6 O7 K1' 133.1(6) . 8_455 ?
Tb1 O7 K1' 101.9(4) 8_455 8_455 ?
O3W K1 O4'W 60.4(14) 8_455 . ?
O3W K1 O3W 167.0(16) 8_455 . ?
O4'W K1 O3W 120.7(12) . . ?
O3W K1 O4W 71.7(14) 8_455 . ?
O4'W K1 O4W 24.3(7) . . ?
O3W K1 O4W 104.4(12) . . ?
O3W K1 O6 65.8(10) 8_455 . ?
O4'W K1 O6 87.6(7) . . ?
O3W K1 O6 126.4(9) . . ?
O4W K1 O6 111.8(8) . . ?
O3W K1 O5W 146.6(16) 8_455 5_546 ?
O4'W K1 O5W 86.2(11) . 5_546 ?
O3W K1 O5W 37.2(13) . 5_546 ?
O4W K1 O5W 77.3(11) . 5_546 ?
O6 K1 O5W 116.7(10) . 5_546 ?
O3W K1 O8 128.0(11) 8_455 8_454 ?
O4'W K1 O8 114.8(7) . 8_454 ?
O3W K1 O8 64.5(8) . 8_454 ?
O4W K1 O8 127.1(8) . 8_454 ?
O6 K1 O8 62.2(3) . 8_454 ?
O5W K1 O8 64.1(10) 5_546 8_454 ?
O3W K1 O2 95.5(14) 8_455 4_657 ?
O4'W K1 O2 58.8(7) . 4_657 ?
O3W K1 O2 95.5(12) . 4_657 ?
O4W K1 O2 75.6(8) . 4_657 ?
O6 K1 O2 59.1(4) . 4_657 ?
O5W K1 O2 64.3(11) 5_546 4_657 ?
O8 K1 O2 56.0(5) 8_454 4_657 ?
O3W K1 O1W 88.9(14) 8_455 . ?
O4'W K1 O1W 145.4(9) . . ?
O3W K1 O1W 93.0(11) . . ?
O4W K1 O1W 159.4(10) . . ?
O6 K1 O1W 63.8(5) . . ?
O5W K1 O1W 123.1(11) 5_546 . ?
O8 K1 O1W 70.3(5) 8_454 . ?
O2 K1 O1W 114.1(7) 4_657 . ?
O3W K1 O2W 127.2(14) 8_455 . ?
O4'W K1 O2W 162.4(9) . . ?
O3W K1 O2W 47.8(11) . . ?
O4W K1 O2W 138.2(9) . . ?
O6 K1 O2W 110.0(6) . . ?
O5W K1 O2W 84.8(11) 5_546 . ?
O8 K1 O2W 74.4(5) 8_454 . ?
O2 K1 O2W 128.9(8) 4_657 . ?
O1W K1 O2W 50.7(7) . . ?
O3W K1 O5W 29.8(15) 8_455 3_467 ?
O4'W K1 O5W 89.1(10) . 3_467 ?
O3W K1 O5W 142.9(14) . 3_467 ?
O4W K1 O5W 95.0(11) . 3_467 ?
O6 K1 O5W 71.6(8) . 3_467 ?
O5W K1 O5W 170.2(17) 5_546 3_467 ?
O8 K1 O5W 125.7(9) 8_454 3_467 ?
O2 K1 O5W 120.0(10) 4_657 3_467 ?
O1W K1 O5W 64.5(11) . 3_467 ?
O2W K1 O5W 97.4(11) . 3_467 ?
O3W K1 O2'W 52.5(14) 8_455 3_467 ?
O4'W K1 O2'W 108.6(8) . 3_467 ?
O3W K1 O2'W 119.4(12) . 3_467 ?
O4W K1 O2'W 107.2(9) . 3_467 ?
O6 K1 O2'W 86.1(5) . 3_467 ?
O5W K1 O2'W 153.9(11) 5_546 3_467 ?
O8 K1 O2'W 123.6(6) 8_454 3_467 ?
O2 K1 O2'W 141.8(8) 4_657 3_467 ?
O1W K1 O2'W 53.6(6) . 3_467 ?
O2W K1 O2'W 74.9(7) . 3_467 ?
O5W K1 O2'W 23.5(9) 3_467 3_467 ?
C1 O1 Tb1 124.9(15) . . ?
C1 O2 Tb1 134.5(12) . 3_567 ?
C1 O2 K1 126.8(11) . 3_567 ?
Tb1 O2 K1 98.7(5) 3_567 3_567 ?
C4 O3 Tb2 124(2) . . ?
C4 O4 Tb1 145.5(14) . 3_567 ?
O3 C4 O4 125(2) . . ?
O3 C4 C3 111.9(17) . . ?
O4 C4 C3 121.7(14) . . ?
O1 C1 O2 121.3(17) . . ?
O1 C1 C2 113.9(14) . . ?
O2 C1 C2 123.2(14) . . ?
N1 C5 N2 109.5(8) . . ?
N1 C5 H5A 125.2 . . ?
N2 C5 H5A 125.2 . . ?
N2 C3 C2 108.2(7) . . ?
N2 C3 C4 116.7(10) . . ?
C2 C3 C4 135.1(10) . . ?
C5 N2 C3 106.9(8) . . ?
C5 N2 Tb2 136.9(8) . . ?
C3 N2 Tb2 116.2(7) . . ?
C5 N1 C2 107.8(7) . . ?
C5 N1 Tb1 136.2(7) . . ?
C2 N1 Tb1 115.6(7) . . ?
N1 C2 C3 107.7(8) . . ?
N1 C2 C1 118.3(10) . . ?
C3 C2 C1 133.6(10) . . ?
O4W K1' O7W 141.6(17) 3_567 5_557 ?
O4W K1' O5 120.3(13) 3_567 . ?
O7W K1' O5 72.3(12) 5_557 . ?
O4W K1' O4'W 13.5(11) 3_567 3_567 ?
O7W K1' O4'W 139.5(14) 5_557 3_567 ?
O5 K1' O4'W 107.1(8) . 3_567 ?
O4W K1' O7W 27.6(12) 3_567 3_567 ?
O7W K1' O7W 162(2) 5_557 3_567 ?
O5 K1' O7W 124.2(11) . 3_567 ?
O4'W K1' O7W 35.6(9) 3_567 3_567 ?
O4W K1' O1'W 125.6(14) 3_567 . ?
O7W K1' O1'W 92.8(13) 5_557 . ?
O5 K1' O1'W 67.1(6) . . ?
O4'W K1' O1'W 125.0(10) 3_567 . ?
O7W K1' O1'W 100.0(11) 3_567 . ?
O4W K1' O7 68.8(12) 3_567 8_454 ?
O7W K1' O7 134.4(13) 5_557 8_454 ?
O5 K1' O7 62.2(4) . 8_454 ?
O4'W K1' O7 59.9(6) 3_567 8_454 ?
O7W K1' O7 62.3(9) 3_567 8_454 ?
O1'W K1' O7 71.6(6) . 8_454 ?
O4W K1' O6W 71.4(13) 3_567 3_567 ?
O7W K1' O6W 72.1(13) 5_557 3_567 ?
O5 K1' O6W 91.6(9) . 3_567 ?
O4'W K1' O6W 67.4(9) 3_567 3_567 ?
O7W K1' O6W 98.8(11) 3_567 3_567 ?
O1'W K1' O6W 157.2(12) . 3_567 ?
O7 K1' O6W 106.5(9) 8_454 3_567 ?
O4W K1' O2'W 82.3(13) 3_567 . ?
O7W K1' O2'W 129.0(13) 5_557 . ?
O5 K1' O2'W 112.9(8) . . ?
O4'W K1' O2'W 89.6(9) 3_567 . ?
O7W K1' O2'W 54.8(9) 3_567 . ?
O1'W K1' O2'W 51.7(8) . . ?
O7 K1' O2'W 74.1(6) 8_454 . ?
O6W K1' O2'W 150.8(11) 3_567 . ?
O4W K1' O5W 85.0(14) 3_567 8_455 ?
O7W K1' O5W 61.9(14) 5_557 8_455 ?
O5 K1' O5W 75.7(10) . 8_455 ?
O4'W K1' O5W 78.5(11) 3_567 8_455 ?
O7W K1' O5W 112.6(13) 3_567 8_455 ?
O1'W K1' O5W 140.3(13) . 8_455 ?
O7 K1' O5W 103.4(10) 8_454 8_455 ?
O6W K1' O5W 17.0(9) 3_567 8_455 ?
O2'W K1' O5W 167.1(13) . 8_455 ?
O4W K1' O2W 147.5(14) 3_567 4_667 ?
O7W K1' O2W 54.2(11) 5_557 4_667 ?
O5 K1' O2W 90.1(7) . 4_667 ?
O4'W K1' O2W 160.5(9) 3_567 4_667 ?
O7W K1' O2W 126.1(10) 3_567 4_667 ?
O1'W K1' O2W 52.8(7) . 4_667 ?
O7 K1' O2W 124.2(7) 8_454 4_667 ?
O6W K1' O2W 122.7(10) 3_567 4_667 ?
O2'W K1' O2W 74.8(7) . 4_667 ?
O5W K1' O2W 115.8(12) 8_455 4_667 ?
O4W K1' K1' 73.7(11) 3_567 2_675 ?
O7W K1' K1' 79.9(12) 5_557 2_675 ?
O5 K1' K1' 147.9(5) . 2_675 ?
O4'W K1' K1' 83.9(6) 3_567 2_675 ?
O7W K1' K1' 82.3(8) 3_567 2_675 ?
O1'W K1' K1' 131.2(8) . 2_675 ?
O7 K1' K1' 142.2(5) 8_454 2_675 ?
O6W K1' K1' 64.3(8) 3_567 2_675 ?
O2'W K1' K1' 96.9(6) . 2_675 ?
O5W K1' K1' 77.2(10) 8_455 2_675 ?
O2W K1' K1' 86.4(6) 4_667 2_675 ?
O1' C1' O2' 137.3(18) . . ?
O1' C1' C2' 111.7(13) . . ?
O2' C1' C2' 110.4(15) . . ?
N1' C2' C3' 107.7(8) . . ?
N1' C2' C1' 116.9(10) . . ?
C3' C2' C1' 135.3(10) . . ?
C2' C3' N2' 108.1(7) . . ?
C2' C3' C4' 135.0(10) . . ?
N2' C3' C4' 116.9(10) . . ?
O3' C4' O4' 130.8(19) . . ?
O3' C4' C3' 110.9(16) . . ?
O4' C4' C3' 117.7(13) . . ?
N1' C5' N2' 110.2(8) . . ?
N1' C5' H5'A 124.9 . . ?
N2' C5' H5'A 124.9 . . ?
C5' N1' C2' 107.9(7) . . ?
C5' N1' Tb1 134.9(8) . . ?
C2' N1' Tb1 116.7(8) . . ?
C5' N2' C3' 106.1(8) . . ?
C5' N2' Tb2 138.4(8) . . ?
C3' N2' Tb2 115.5(7) . . ?
C1' O1' Tb1 141.6(16) . 4_657 ?
C1' O2' Tb1 131.5(16) . . ?
C4' O3' Tb2 126.0(19) . . ?
C4' O4' Tb1 152.1(14) . 4_657 ?
O4'W O2W K1 121.5(14) 8_454 . ?
O4'W O2W K1' 78.0(12) 8_454 3_467 ?
K1 O2W K1' 71.7(6) . 3_467 ?
O5W O2'W K1' 128(2) . . ?
O5W O2'W K1 78(2) . 4_667 ?
K1' O2'W K1 71.4(6) . 4_667 ?
O6W O5W O2'W 163(5) 5_556 . ?
O6W O5W K1 10(3) 5_556 5_556 ?
O2'W O5W K1 172(3) . 5_556 ?
O6W O5W K1' 69(3) 5_556 8_454 ?
O2'W O5W K1' 96(2) . 8_454 ?
K1 O5W K1' 75.9(12) 5_556 8_454 ?
O6W O5W K1 105(4) 5_556 4_667 ?
O2'W O5W K1 78(2) . 4_667 ?
K1 O5W K1 105.9(14) 5_556 4_667 ?
K1' O5W K1 127.7(15) 8_454 4_667 ?
O7W O4W K1' 122(2) . 4_657 ?
O7W O4W K1 123(2) . . ?
K1' O4W K1 108.2(14) 4_657 . ?
O5W O6W K1' 94(4) 5_546 4_657 ?
K1 O3W K1 166.8(19) 8_454 . ?
O7W O4'W O2W 99.0(18) . 8_455 ?
O7W O4'W K1 119.9(18) . . ?
O2W O4'W K1 98.0(12) 8_455 . ?
O7W O4'W K1' 76.9(16) . 4_657 ?
O2W O4'W K1' 175.8(16) 8_455 4_657 ?
K1 O4'W K1' 84.9(8) . 4_657 ?
O4W O7W O4'W 40.3(14) . . ?
O4W O7W K1' 165(3) . 5_547 ?
O4'W O7W K1' 126(2) . 5_547 ?
O4W O7W K1' 30.0(14) . 4_657 ?
O4'W O7W K1' 67.5(15) . 4_657 ?
K1' O7W K1' 156.4(18) 5_547 4_657 ?

loop_
_geom_bond_atom_site_label_1
_geom_bond_atom_site_label_2
_geom_bond_distance
_geom_bond_site_symmetry_2
_geom_bond_publ_flag
Tb1 O2' 2.285(17) . ?
Tb1 O4' 2.291(15) 3_567 ?
Tb1 O4 2.330(15) 4_657 ?
Tb1 O1' 2.35(2) 3_567 ?
Tb1 O1 2.384(19) . ?
Tb1 O8 2.394(5) 8_454 ?
Tb1 O6 2.409(6) . ?
Tb1 O5 2.417(6) . ?
Tb1 O7 2.418(6) 8_454 ?
Tb1 O2 2.421(16) 4_657 ?
Tb1 N1' 2.457(10) . ?
Tb1 N1 2.457(10) . ?
Tb2 O3' 2.36(2) 2_665 ?
Tb2 O3' 2.36(2) 3_566 ?
Tb2 O3' 2.36(2) . ?
Tb2 O3' 2.36(2) 4_656 ?
Tb2 O3 2.39(3) 4_656 ?
Tb2 O3 2.39(3) . ?
Tb2 O3 2.39(3) 2_665 ?
Tb2 O3 2.39(3) 3_566 ?
Tb2 N2 2.466(10) 4_656 ?
Tb2 N2 2.466(10) . ?
Tb2 N2 2.466(10) 3_566 ?
Tb2 N2 2.466(10) 2_665 ?
O5 C6 1.251(10) . ?
O5 K1' 2.84(2) . ?
O6 C7 1.250(10) . ?
O6 K1 2.887(16) . ?
C7 O8 1.251(10) . ?
C7 C6 1.530(12) . ?
C6 O7 1.279(10) . ?
O8 Tb1 2.394(5) 8_455 ?
O8 K1 2.935(16) 8_455 ?
O7 Tb1 2.418(6) 8_455 ?
O7 K1' 3.03(2) 8_455 ?
K1 O3W 2.20(3) 8_455 ?
K1 O4'W 2.80(3) . ?
K1 O3W 2.85(3) . ?
K1 O4W 2.86(3) . ?
K1 O5W 2.89(5) 5_546 ?
K1 O8 2.935(16) 8_454 ?
K1 O2 3.01(2) 4_657 ?
K1 O1W 3.05(2) . ?
K1 O2W 3.09(2) . ?
K1 O5W 3.38(5) 3_467 ?
K1 O2'W 3.38(3) 3_467 ?
O1 C1 1.229(12) . ?
O2 C1 1.240(13) . ?
O2 Tb1 2.421(16) 3_567 ?
O2 K1 3.01(2) 3_567 ?
O3 C4 1.224(13) . ?
O4 C4 1.226(12) . ?
O4 Tb1 2.330(15) 3_567 ?
C4 C3 1.487(16) . ?
C1 C2 1.489(16) . ?
C5 N1 1.345(12) . ?
C5 N2 1.345(12) . ?
C5 H5A 0.9500 . ?
C3 N2 1.359(12) . ?
C3 C2 1.364(12) . ?
N1 C2 1.348(12) . ?
K1' O4W 1.77(3) 3_567 ?
K1' O7W 2.12(4) 5_557 ?
K1' O4'W 2.84(3) 3_567 ?
K1' O7W 3.00(4) 3_567 ?
K1' O1'W 3.01(3) . ?
K1' O7 3.03(2) 8_454 ?
K1' O6W 3.07(4) 3_567 ?
K1' O2'W 3.11(3) . ?
K1' O5W 3.28(5) 8_455 ?
K1' O2W 3.38(3) 4_667 ?
K1' K1' 4.96(4) 2_675 ?
C1' O1' 1.230(12) . ?
C1' O2' 1.240(13) . ?
C1' C2' 1.490(17) . ?
C2' N1' 1.346(12) . ?
C2' C3' 1.365(12) . ?
C3' N2' 1.375(12) . ?
C3' C4' 1.487(17) . ?
C4' O3' 1.225(13) . ?
C4' O4' 1.229(12) . ?
C5' N1' 1.338(12) . ?
C5' N2' 1.345(12) . ?
C5' H5'A 0.9500 . ?
O1' Tb1 2.35(2) 4_657 ?
O4' Tb1 2.291(15) 4_657 ?
O2W O4'W 1.82(3) 8_454 ?
O2W K1' 3.38(3) 3_467 ?
O2'W O5W 1.38(5) . ?
O2'W K1 3.38(3) 4_667 ?
O5W O6W 0.96(5) 5_556 ?
O5W K1 2.89(5) 5_556 ?
O5W K1' 3.28(5) 8_454 ?
O5W K1 3.38(5) 4_667 ?
O4W O7W 1.64(4) . ?
O4W K1' 1.77(3) 4_657 ?
O6W O5W 0.96(5) 5_546 ?
O6W K1' 3.07(4) 4_657 ?
O3W K1 2.20(3) 8_454 ?
O4'W O7W 1.79(4) . ?
O4'W O2W 1.82(3) 8_455 ?
O4'W K1' 2.84(3) 4_657 ?
O7W K1' 2.12(4) 5_547 ?
O7W K1' 3.00(4) 4_657 ?

loop_
_geom_torsion_atom_site_label_1
_geom_torsion_atom_site_label_2
_geom_torsion_atom_site_label_3
_geom_torsion_atom_site_label_4
_geom_torsion
_geom_torsion_site_symmetry_1
_geom_torsion_site_symmetry_2
_geom_torsion_site_symmetry_3
_geom_torsion_site_symmetry_4
_geom_torsion_publ_flag
O2' Tb1 O5 C6 -11.6(10) . . . . ?
O4' Tb1 O5 C6 -66.4(7) 3_567 . . . ?
O4 Tb1 O5 C6 -58.4(7) 4_657 . . . ?
O1' Tb1 O5 C6 -138.8(8) 3_567 . . . ?
O1 Tb1 O5 C6 -144.9(8) . . . . ?
O8 Tb1 O5 C6 83.9(6) 8_454 . . . ?
O6 Tb1 O5 C6 20.3(6) . . . . ?
O7 Tb1 O5 C6 141.5(7) 8_454 . . . ?
O2 Tb1 O5 C6 -4.1(10) 4_657 . . . ?
N1' Tb1 O5 C6 -160.5(9) . . . . ?
N1 Tb1 O5 C6 -161.4(7) . . . . ?
O2' Tb1 O5 K1' 179.7(8) . . . . ?
O4' Tb1 O5 K1' 124.9(6) 3_567 . . . ?
O4 Tb1 O5 K1' 132.9(6) 4_657 . . . ?
O1' Tb1 O5 K1' 52.5(6) 3_567 . . . ?
O1 Tb1 O5 K1' 46.4(6) . . . . ?
O8 Tb1 O5 K1' -84.8(5) 8_454 . . . ?
O6 Tb1 O5 K1' -148.4(5) . . . . ?
O7 Tb1 O5 K1' -27.2(5) 8_454 . . . ?
O2 Tb1 O5 K1' -172.8(7) 4_657 . . . ?
N1' Tb1 O5 K1' 30.8(10) . . . . ?
N1 Tb1 O5 K1' 29.9(8) . . . . ?
O2' Tb1 O6 C7 137.3(9) . . . . ?
O4' Tb1 O6 C7 57.1(7) 3_567 . . . ?
O4 Tb1 O6 C7 63.0(7) 4_657 . . . ?
O1' Tb1 O6 C7 9.5(10) 3_567 . . . ?
O1 Tb1 O6 C7 1.4(10) . . . . ?
O8 Tb1 O6 C7 -145.1(7) 8_454 . . . ?
O5 Tb1 O6 C7 -21.8(6) . . . . ?
O7 Tb1 O6 C7 -86.8(6) 8_454 . . . ?
O2 Tb1 O6 C7 141.5(8) 4_657 . . . ?
N1' Tb1 O6 C7 158.7(7) . . . . ?
N1 Tb1 O6 C7 160.5(8) . . . . ?
O2' Tb1 O6 K1 -45.3(7) . . . . ?
O4' Tb1 O6 K1 -125.5(5) 3_567 . . . ?
O4 Tb1 O6 K1 -119.5(6) 4_657 . . . ?
O1' Tb1 O6 K1 -173.0(7) 3_567 . . . ?
O1 Tb1 O6 K1 178.9(7) . . . . ?
O8 Tb1 O6 K1 32.4(3) 8_454 . . . ?
O5 Tb1 O6 K1 155.7(4) . . . . ?
O7 Tb1 O6 K1 90.7(4) 8_454 . . . ?
O2 Tb1 O6 K1 -41.0(6) 4_657 . . . ?
N1' Tb1 O6 K1 -23.8(7) . . . . ?
N1 Tb1 O6 K1 -22.0(9) . . . . ?
Tb1 O6 C7 O8 -159.8(8) . . . . ?
K1 O6 C7 O8 24.2(16) . . . . ?
Tb1 O6 C7 C6 21.2(9) . . . . ?
K1 O6 C7 C6 -154.9(8) . . . . ?
Tb1 O5 C6 O7 163.0(7) . . . . ?
K1' O5 C6 O7 -32.4(16) . . . . ?
Tb1 O5 C6 C7 -18.1(10) . . . . ?
K1' O5 C6 C7 146.4(8) . . . . ?
O6 C7 C6 O5 -2.0(11) . . . . ?
O8 C7 C6 O5 178.9(8) . . . . ?
O6 C7 C6 O7 177.0(8) . . . . ?
O8 C7 C6 O7 -2.2(12) . . . . ?
O6 C7 O8 Tb1 -169.7(7) . . . 8_455 ?
C6 C7 O8 Tb1 9.4(11) . . . 8_455 ?
O6 C7 O8 K1 35.4(15) . . . 8_455 ?
C6 C7 O8 K1 -145.6(7) . . . 8_455 ?
O5 C6 O7 Tb1 173.0(7) . . . 8_455 ?
C7 C6 O7 Tb1 -5.9(10) . . . 8_455 ?
O5 C6 O7 K1' -40.9(15) . . . 8_455 ?
C7 C6 O7 K1' 140.2(8) . . . 8_455 ?
C7 O6 K1 O3W -34.3(17) . . . 8_455 ?
Tb1 O6 K1 O3W 149.4(15) . . . 8_455 ?
C7 O6 K1 O4'W -92.7(11) . . . . ?
Tb1 O6 K1 O4'W 90.9(6) . . . . ?
C7 O6 K1 O3W 140.2(16) . . . . ?
Tb1 O6 K1 O3W -36.1(14) . . . . ?
C7 O6 K1 O4W -90.9(13) . . . . ?
Tb1 O6 K1 O4W 92.7(8) . . . . ?
C7 O6 K1 O5W -177.2(13) . . . 5_546 ?
Tb1 O6 K1 O5W 6.4(11) . . . 5_546 ?
C7 O6 K1 O8 147.6(10) . . . 8_454 ?
Tb1 O6 K1 O8 -28.8(3) . . . 8_454 ?
C7 O6 K1 O2 -147.3(11) . . . 4_657 ?
Tb1 O6 K1 O2 36.3(6) . . . 4_657 ?
C7 O6 K1 O1W 67.1(11) . . . . ?
Tb1 O6 K1 O1W -109.3(6) . . . . ?
C7 O6 K1 O2W 88.5(12) . . . . ?
Tb1 O6 K1 O2W -87.9(6) . . . . ?
C7 O6 K1 O5W -2.8(14) . . . 3_467 ?
Tb1 O6 K1 O5W -179.2(10) . . . 3_467 ?
C7 O6 K1 O2'W 16.1(11) . . . 3_467 ?
Tb1 O6 K1 O2'W -160.3(5) . . . 3_467 ?
O2' Tb1 O1 C1 37.5(19) . . . . ?
O4' Tb1 O1 C1 100.7(15) 3_567 . . . ?
O4 Tb1 O1 C1 99.1(15) 4_657 . . . ?
O1' Tb1 O1 C1 93(8) 3_567 . . . ?
O8 Tb1 O1 C1 -69.2(16) 8_454 . . . ?
O6 Tb1 O1 C1 158.1(12) . . . . ?
O5 Tb1 O1 C1 -180.0(15) . . . . ?
O7 Tb1 O1 C1 -98.5(15) 8_454 . . . ?
O2 Tb1 O1 C1 35.1(18) 4_657 . . . ?
N1' Tb1 O1 C1 -6.8(14) . . . . ?
N1 Tb1 O1 C1 -11.3(14) . . . . ?
O3' Tb2 O3 C4 -107(13) 2_665 . . . ?
O3' Tb2 O3 C4 96(2) 3_566 . . . ?
O3' Tb2 O3 C4 -10(3) . . . . ?
O3' Tb2 O3 C4 -125(2) 4_656 . . . ?
O3 Tb2 O3 C4 94.1(17) 4_656 . . . ?
O3 Tb2 O3 C4 -16.5(18) 2_665 . . . ?
O3 Tb2 O3 C4 -127.2(19) 3_566 . . . ?
N2 Tb2 O3 C4 146.7(15) 4_656 . . . ?
N2 Tb2 O3 C4 25.1(18) . . . . ?
N2 Tb2 O3 C4 172(2) 3_566 . . . ?
N2 Tb2 O3 C4 -53.8(19) 2_665 . . . ?
Tb2 O3 C4 O4 162.8(15) . . . . ?
Tb2 O3 C4 C3 -32(2) . . . . ?
Tb1 O4 C4 O3 -162.7(18) 3_567 . . . ?
Tb1 O4 C4 C3 33(3) 3_567 . . . ?
Tb1 O1 C1 O2 -179.9(15) . . . . ?
Tb1 O1 C1 C2 14(2) . . . . ?
Tb1 O2 C1 O1 144.1(17) 3_567 . . . ?
K1 O2 C1 O1 -33(3) 3_567 . . . ?
Tb1 O2 C1 C2 -52(3) 3_567 . . . ?
K1 O2 C1 C2 131.2(14) 3_567 . . . ?
O3 C4 C3 N2 17(2) . . . . ?
O4 C4 C3 N2 -176.6(15) . . . . ?
O3 C4 C3 C2 -161.9(19) . . . . ?
O4 C4 C3 C2 4(3) . . . . ?
N1 C5 N2 C3 -0.6(16) . . . . ?
N1 C5 N2 Tb2 176.8(11) . . . . ?
C2 C3 N2 C5 0.0(15) . . . . ?
C4 C3 N2 C5 -179.5(14) . . . . ?
C2 C3 N2 Tb2 -178.1(9) . . . . ?
C4 C3 N2 Tb2 2.5(16) . . . . ?
O3' Tb2 N2 C5 174.8(17) 2_665 . . . ?
O3' Tb2 N2 C5 68.9(16) 3_566 . . . ?
O3' Tb2 N2 C5 -33.1(16) . . . . ?
O3' Tb2 N2 C5 -119.2(17) 4_656 . . . ?
O3 Tb2 N2 C5 64.1(16) 4_656 . . . ?
O3 Tb2 N2 C5 171.1(17) . . . . ?
O3 Tb2 N2 C5 -36.9(16) 2_665 . . . ?
O3 Tb2 N2 C5 -127.9(17) 3_566 . . . ?
N2 Tb2 N2 C5 25.9(16) 4_656 . . . ?
N2 Tb2 N2 C5 129.5(17) 3_566 . . . ?
N2 Tb2 N2 C5 -102.3(16) 2_665 . . . ?
O3' Tb2 N2 C3 -7.9(11) 2_665 . . . ?
O3' Tb2 N2 C3 -113.9(11) 3_566 . . . ?
O3' Tb2 N2 C3 144.1(11) . . . . ?
O3' Tb2 N2 C3 58.1(16) 4_656 . . . ?
O3 Tb2 N2 C3 -118.7(12) 4_656 . . . ?
O3 Tb2 N2 C3 -11.7(10) . . . . ?
O3 Tb2 N2 C3 140.3(12) 2_665 . . . ?
O3 Tb2 N2 C3 49.3(17) 3_566 . . . ?
N2 Tb2 N2 C3 -156.8(10) 4_656 . . . ?
N2 Tb2 N2 C3 -53.3(9) 3_566 . . . ?
N2 Tb2 N2 C3 74.9(9) 2_665 . . . ?
N2 C5 N1 C2 1.0(17) . . . . ?
N2 C5 N1 Tb1 173.3(11) . . . . ?
O2' Tb1 N1 C5 50.8(16) . . . . ?
O4' Tb1 N1 C5 125.7(15) 3_567 . . . ?
O4 Tb1 N1 C5 117.4(15) 4_657 . . . ?
O1' Tb1 N1 C5 -172.9(17) 3_567 . . . ?
O1 Tb1 N1 C5 -166.6(17) . . . . ?
O8 Tb1 N1 C5 -25.2(15) 8_454 . . . ?
O6 Tb1 N1 C5 28(2) . . . . ?
O5 Tb1 N1 C5 -149.0(13) . . . . ?
O7 Tb1 N1 C5 -92.6(15) 8_454 . . . ?
O2 Tb1 N1 C5 46.2(15) 4_657 . . . ?
N1' Tb1 N1 C5 32.7(19) . . . . ?
O2' Tb1 N1 C2 -137.3(12) . . . . ?
O4' Tb1 N1 C2 -62.5(11) 3_567 . . . ?
O4 Tb1 N1 C2 -70.8(11) 4_657 . . . ?
O1' Tb1 N1 C2 -1.0(10) 3_567 . . . ?
O1 Tb1 N1 C2 5.2(10) . . . . ?
O8 Tb1 N1 C2 146.6(10) 8_454 . . . ?
O6 Tb1 N1 C2 -160.6(8) . . . . ?
O5 Tb1 N1 C2 22.8(13) . . . . ?
O7 Tb1 N1 C2 79.2(10) 8_454 . . . ?
O2 Tb1 N1 C2 -142.0(11) 4_657 . . . ?
N1' Tb1 N1 C2 -155(3) . . . . ?
C5 N1 C2 C3 -1.0(15) . . . . ?
Tb1 N1 C2 C3 -175.1(9) . . . . ?
C5 N1 C2 C1 173.1(14) . . . . ?
Tb1 N1 C2 C1 -1.0(16) . . . . ?
N2 C3 C2 N1 0.7(14) . . . . ?
C4 C3 C2 N1 179.9(17) . . . . ?
N2 C3 C2 C1 -172.2(16) . . . . ?
C4 C3 C2 C1 7(3) . . . . ?
O1 C1 C2 N1 -8(2) . . . . ?
O2 C1 C2 N1 -173.5(17) . . . . ?
O1 C1 C2 C3 164.1(16) . . . . ?
O2 C1 C2 C3 -1(3) . . . . ?
C6 O5 K1' O4W 179.9(14) . . . 3_567 ?
Tb1 O5 K1' O4W -14.8(15) . . . 3_567 ?
C6 O5 K1' O7W 39.9(15) . . . 5_557 ?
Tb1 O5 K1' O7W -154.7(11) . . . 5_557 ?
C6 O5 K1' O4'W 177.4(10) . . . 3_567 ?
Tb1 O5 K1' O4'W -17.2(8) . . . 3_567 ?
C6 O5 K1' O7W -147.7(13) . . . 3_567 ?
Tb1 O5 K1' O7W 17.7(12) . . . 3_567 ?
C6 O5 K1' O1'W -61.1(12) . . . . ?
Tb1 O5 K1' O1'W 104.2(7) . . . . ?
C6 O5 K1' O7 -141.6(10) . . . 8_454 ?
Tb1 O5 K1' O7 23.8(4) . . . 8_454 ?
C6 O5 K1' O6W 110.6(11) . . . 3_567 ?
Tb1 O5 K1' O6W -84.1(8) . . . 3_567 ?
C6 O5 K1' O2'W -85.6(12) . . . . ?
Tb1 O5 K1' O2'W 79.7(8) . . . . ?
C6 O5 K1' O5W 104.5(13) . . . 8_455 ?
Tb1 O5 K1' O5W -90.1(10) . . . 8_455 ?
C6 O5 K1' O2W -12.2(12) . . . 4_667 ?
Tb1 O5 K1' O2W 153.2(5) . . . 4_667 ?
C6 O5 K1' K1' 71.2(18) . . . 2_675 ?
Tb1 O5 K1' K1' -123.5(13) . . . 2_675 ?
O1' C1' C2' N1' 173.9(17) . . . . ?
O2' C1' C2' N1' 1(2) . . . . ?
O1' C1' C2' C3' -1(3) . . . . ?
O2' C1' C2' C3' -173.5(18) . . . . ?
N1' C2' C3' N2' 0.5(14) . . . . ?
C1' C2' C3' N2' 175.6(17) . . . . ?
N1' C2' C3' C4' 178.9(18) . . . . ?
C1' C2' C3' C4' -6(3) . . . . ?
C2' C3' C4' O3' 164.7(19) . . . . ?
N2' C3' C4' O3' -17(2) . . . . ?
C2' C3' C4' O4' -8(3) . . . . ?
N2' C3' C4' O4' 170.8(15) . . . . ?
N2' C5' N1' C2' 0.0(17) . . . . ?
N2' C5' N1' Tb1 -172.0(11) . . . . ?
C3' C2' N1' C5' -0.3(16) . . . . ?
C1' C2' N1' C5' -176.5(14) . . . . ?
C3' C2' N1' Tb1 173.4(10) . . . . ?
C1' C2' N1' Tb1 -2.8(17) . . . . ?
O2' Tb1 N1' C5' 173.8(17) . . . . ?
O4' Tb1 N1' C5' -116.2(15) 3_567 . . . ?
O4 Tb1 N1' C5' -124.9(15) 4_657 . . . ?
O1' Tb1 N1' C5' -49.8(15) 3_567 . . . ?
O1 Tb1 N1' C5' -43.8(15) . . . . ?
O8 Tb1 N1' C5' 94.6(15) 8_454 . . . ?
O6 Tb1 N1' C5' 150.5(13) . . . . ?
O5 Tb1 N1' C5' -28(2) . . . . ?
O7 Tb1 N1' C5' 27.7(15) 8_454 . . . ?
O2 Tb1 N1' C5' 168.6(17) 4_657 . . . ?
N1 Tb1 N1' C5' -25.8(18) . . . . ?
O2' Tb1 N1' C2' 2.3(11) . . . . ?
O4' Tb1 N1' C2' 72.3(11) 3_567 . . . ?
O4 Tb1 N1' C2' 63.7(11) 4_657 . . . ?
O1' Tb1 N1' C2' 138.7(12) 3_567 . . . ?
O1 Tb1 N1' C2' 144.7(12) . . . . ?
O8 Tb1 N1' C2' -76.9(10) 8_454 . . . ?
O6 Tb1 N1' C2' -21.0(13) . . . . ?
O5 Tb1 N1' C2' 160.1(9) . . . . ?
O7 Tb1 N1' C2' -143.8(11) 8_454 . . . ?
O2 Tb1 N1' C2' -2.8(11) 4_657 . . . ?
N1 Tb1 N1' C2' 163(3) . . . . ?
N1' C5' N2' C3' 0.3(17) . . . . ?
N1' C5' N2' Tb2 -177.0(12) . . . . ?
C2' C3' N2' C5' -0.5(15) . . . . ?
C4' C3' N2' C5' -179.2(14) . . . . ?
C2' C3' N2' Tb2 177.6(10) . . . . ?
C4' C3' N2' Tb2 -1.2(16) . . . . ?
O3' Tb2 N2' C5' 35.2(17) 2_665 . . . ?
O3' Tb2 N2' C5' -65.8(17) 3_566 . . . ?
O3' Tb2 N2' C5' -172.6(18) . . . . ?
O3' Tb2 N2' C5' 125.8(18) 4_656 . . . ?
O3 Tb2 N2' C5' -70.6(17) 4_656 . . . ?
O3 Tb2 N2' C5' 31.5(16) . . . . ?
O3 Tb2 N2' C5' -176.5(18) 2_665 . . . ?
O3 Tb2 N2' C5' 117.2(18) 3_566 . . . ?
N2 Tb2 N2' C5' -119.2(16) 4_656 . . . ?
N2 Tb2 N2' C5' 19.3(17) . . . . ?
N2 Tb2 N2' C5' -16(2) 3_566 . . . ?
N2 Tb2 N2' C5' 115.5(17) 2_665 . . . ?
O3' Tb2 N2' C3' -142.0(11) 2_665 . . . ?
O3' Tb2 N2' C3' 117.1(11) 3_566 . . . ?
O3' Tb2 N2' C3' 10.3(10) . . . . ?
O3' Tb2 N2' C3' -51.3(16) 4_656 . . . ?
O3 Tb2 N2' C3' 112.3(12) 4_656 . . . ?
O3 Tb2 N2' C3' -145.6(11) . . . . ?
O3 Tb2 N2' C3' 6.4(11) 2_665 . . . ?
O3 Tb2 N2' C3' -60.0(17) 3_566 . . . ?
N2 Tb2 N2' C3' 63.7(11) 4_656 . . . ?
N2 Tb2 N2' C3' -158(3) . . . . ?
N2 Tb2 N2' C3' 166.4(8) 3_566 . . . ?
N2 Tb2 N2' C3' -61.7(9) 2_665 . . . ?
O2' C1' O1' Tb1 -120(3) . . . 4_657 ?
C2' C1' O1' Tb1 70(3) . . . 4_657 ?
O1' C1' O2' Tb1 -169(2) . . . . ?
C2' C1' O2' Tb1 1(3) . . . . ?
O4' Tb1 O2' C1' -113(2) 3_567 . . . ?
O4 Tb1 O2' C1' -118(2) 4_657 . . . ?
O1' Tb1 O2' C1' -57(2) 3_567 . . . ?
O1 Tb1 O2' C1' -51(2) . . . . ?
O8 Tb1 O2' C1' 82(2) 8_454 . . . ?
O6 Tb1 O2' C1' 162(2) . . . . ?
O5 Tb1 O2' C1' -167.5(16) . . . . ?
O7 Tb1 O2' C1' 53(2) 8_454 . . . ?
O2 Tb1 O2' C1' 108(13) 4_657 . . . ?
N1' Tb1 O2' C1' -1.9(18) . . . . ?
N1 Tb1 O2' C1' -6.5(19) . . . . ?
O4' C4' O3' Tb2 -158.5(17) . . . . ?
C3' C4' O3' Tb2 31(2) . . . . ?
O3' Tb2 O3' C4' 17.3(18) 2_665 . . . ?
O3' Tb2 O3' C4' -93.3(17) 3_566 . . . ?
O3' Tb2 O3' C4' 127.9(19) 4_656 . . . ?
O3 Tb2 O3' C4' -95(2) 4_656 . . . ?
O3 Tb2 O3' C4' 11(3) . . . . ?
O3 Tb2 O3' C4' 105(13) 2_665 . . . ?
O3 Tb2 O3' C4' 126(2) 3_566 . . . ?
N2 Tb2 O3' C4' -157(2) 4_656 . . . ?
N2 Tb2 O3' C4' -21.1(19) . . . . ?
N2 Tb2 O3' C4' -173.8(14) 3_566 . . . ?
N2 Tb2 O3' C4' 58.6(19) 2_665 . . . ?
O3' C4' O4' Tb1 162(2) . . . 4_657 ?
C3' C4' O4' Tb1 -28(4) . . . 4_657 ?
O3W K1 O2W O4'W -121.4(18) 8_455 . . 8_454 ?
O4'W K1 O2W O4'W -12(3) . . . 8_454 ?
O3W K1 O2W O4'W 42.9(16) . . . 8_454 ?
O4W K1 O2W O4'W -16(2) . . . 8_454 ?
O6 K1 O2W O4'W 164.4(13) . . . 8_454 ?
O5W K1 O2W O4'W 47.8(16) 5_546 . . 8_454 ?
O8 K1 O2W O4'W 112.4(15) 8_454 . . 8_454 ?
O2 K1 O2W O4'W 98.5(16) 4_657 . . 8_454 ?
O1W K1 O2W O4'W -170.6(18) . . . 8_454 ?
O5W K1 O2W O4'W -122.6(17) 3_467 . . 8_454 ?
O2'W K1 O2W O4'W -115.6(15) 3_467 . . 8_454 ?
O3W K1 O2W K1' -58.8(15) 8_455 . . 3_467 ?
O4'W K1 O2W K1' 51(3) . . . 3_467 ?
O3W K1 O2W K1' 105.5(12) . . . 3_467 ?
O4W K1 O2W K1' 46.1(14) . . . 3_467 ?
O6 K1 O2W K1' -133.0(7) . . . 3_467 ?
O5W K1 O2W K1' 110.4(10) 5_546 . . 3_467 ?
O8 K1 O2W K1' 175.0(7) 8_454 . . 3_467 ?
O2 K1 O2W K1' 161.1(9) 4_657 . . 3_467 ?
O1W K1 O2W K1' -107.9(9) . . . 3_467 ?
O5W K1 O2W K1' -60.0(10) 3_467 . . 3_467 ?
O2'W K1 O2W K1' -53.0(6) 3_467 . . 3_467 ?
O4W K1' O2'W O5W -47(3) 3_567 . . . ?
O7W K1' O2'W O5W 108(3) 5_557 . . . ?
O5 K1' O2'W O5W -166(3) . . . . ?
O4'W K1' O2'W O5W -58(3) 3_567 . . . ?
O7W K1' O2'W O5W -50(3) 3_567 . . . ?
O1'W K1' O2'W O5W 164(3) . . . . ?
O7 K1' O2'W O5W -117(3) 8_454 . . . ?
O6W K1' O2'W O5W -21(4) 3_567 . . . ?
O5W K1' O2'W O5W -36(6) 8_455 . . . ?
O2W K1' O2'W O5W 110(3) 4_667 . . . ?
K1' K1' O2'W O5W 26(3) 2_675 . . . ?
O4W K1' O2'W K1 -104.1(12) 3_567 . . 4_667 ?
O7W K1' O2'W K1 50.9(17) 5_557 . . 4_667 ?
O5 K1' O2'W K1 136.2(8) . . . 4_667 ?
O4'W K1' O2'W K1 -115.4(7) 3_567 . . 4_667 ?
O7W K1' O2'W K1 -107.2(11) 3_567 . . 4_667 ?
O1'W K1' O2'W K1 107.0(9) . . . 4_667 ?
O7 K1' O2'W K1 -174.2(7) 8_454 . . 4_667 ?
O6W K1' O2'W K1 -79(2) 3_567 . . 4_667 ?
O5W K1' O2'W K1 -94(5) 8_455 . . 4_667 ?
O2W K1' O2'W K1 52.7(6) 4_667 . . 4_667 ?
K1' K1' O2'W K1 -31.7(5) 2_675 . . 4_667 ?
K1' O2'W O5W O6W 48(21) . . . 5_556 ?
K1 O2'W O5W O6W 103(20) 4_667 . . 5_556 ?
K1' O2'W O5W K1 69(24) . . . 5_556 ?
K1 O2'W O5W K1 124(23) 4_667 . . 5_556 ?
K1' O2'W O5W K1' 73(3) . . . 8_454 ?
K1 O2'W O5W K1' 127.3(14) 4_667 . . 8_454 ?
K1' O2'W O5W K1 -55(2) . . . 4_667 ?
O3W K1 O4W O7W 5(3) 8_455 . . . ?
O4'W K1 O4W O7W 62(3) . . . . ?
O3W K1 O4W O7W -162(3) . . . . ?
O6 K1 O4W O7W 58(3) . . . . ?
O5W K1 O4W O7W 172(3) 5_546 . . . ?
O8 K1 O4W O7W 129(2) 8_454 . . . ?
O2 K1 O4W O7W 105(2) 4_657 . . . ?
O1W K1 O4W O7W -16(4) . . . . ?
O2W K1 O4W O7W -121(2) . . . . ?
O5W K1 O4W O7W -14(3) 3_467 . . . ?
O2'W K1 O4W O7W -35(3) 3_467 . . . ?
O3W K1 O4W K1' 157(2) 8_455 . . 4_657 ?
O4'W K1 O4W K1' -145(3) . . . 4_657 ?
O3W K1 O4W K1' -9.6(19) . . . 4_657 ?
O6 K1 O4W K1' -149.3(13) . . . 4_657 ?
O5W K1 O4W K1' -35.4(16) 5_546 . . 4_657 ?
O8 K1 O4W K1' -78.4(18) 8_454 . . 4_657 ?
O2 K1 O4W K1' -101.7(16) 4_657 . . 4_657 ?
O1W K1 O4W K1' 137(2) . . . 4_657 ?
O2W K1 O4W K1' 32(2) . . . 4_657 ?
O5W K1 O4W K1' 138.5(16) 3_467 . . 4_657 ?
O2'W K1 O4W K1' 118.0(14) 3_467 . . 4_657 ?
O3W K1 O3W K1 124(13) 8_455 . . 8_454 ?
O4'W K1 O3W K1 -145(9) . . . 8_454 ?
O4W K1 O3W K1 -165(9) . . . 8_454 ?
O6 K1 O3W K1 -33(10) . . . 8_454 ?
O5W K1 O3W K1 -120(10) 5_546 . . 8_454 ?
O8 K1 O3W K1 -40(9) 8_454 . . 8_454 ?
O2 K1 O3W K1 -88(10) 4_657 . . 8_454 ?
O1W K1 O3W K1 26(10) . . . 8_454 ?
O2W K1 O3W K1 51(9) . . . 8_454 ?
O5W K1 O3W K1 76(10) 3_467 . . 8_454 ?
O2'W K1 O3W K1 75(10) 3_467 . . 8_454 ?
O3W K1 O4'W O7W 61(2) 8_455 . . . ?
O3W K1 O4'W O7W -104(2) . . . . ?
O4W K1 O4'W O7W -52(2) . . . . ?
O6 K1 O4'W O7W 124(2) . . . . ?
O5W K1 O4'W O7W -119(2) 5_546 . . . ?
O8 K1 O4'W O7W -178.0(18) 8_454 . . . ?
O2 K1 O4'W O7W 179(2) 4_657 . . . ?
O1W K1 O4'W O7W 91(2) . . . . ?
O2W K1 O4'W O7W -60(4) . . . . ?
O5W K1 O4'W O7W 53(2) 3_467 . . . ?
O2'W K1 O4'W O7W 39(2) 3_467 . . . ?
O3W K1 O4'W O2W -44.4(15) 8_455 . . 8_455 ?
O3W K1 O4'W O2W 150.7(14) . . . 8_455 ?
O4W K1 O4'W O2W -157(3) . . . 8_455 ?
O6 K1 O4'W O2W 19.0(12) . . . 8_455 ?
O5W K1 O4'W O2W 136.0(15) 5_546 . . 8_455 ?
O8 K1 O4'W O2W 76.8(14) 8_454 . . 8_455 ?
O2 K1 O4'W O2W 73.9(13) 4_657 . . 8_455 ?
O1W K1 O4'W O2W -14(2) . . . 8_455 ?
O2W K1 O4'W O2W -165(2) . . . 8_455 ?
O5W K1 O4'W O2W -52.6(15) 3_467 . . 8_455 ?
O2'W K1 O4'W O2W -66.1(13) 3_467 . . 8_455 ?
O3W K1 O4'W K1' 132.6(13) 8_455 . . 4_657 ?
O3W K1 O4'W K1' -32.4(13) . . . 4_657 ?
O4W K1 O4'W K1' 20.0(18) . . . 4_657 ?
O6 K1 O4'W K1' -164.1(7) . . . 4_657 ?
O5W K1 O4'W K1' -47.1(11) 5_546 . . 4_657 ?
O8 K1 O4'W K1' -106.3(8) 8_454 . . 4_657 ?
O2 K1 O4'W K1' -109.2(8) 4_657 . . 4_657 ?
O1W K1 O4'W K1' 162.9(13) . . . 4_657 ?
O2W K1 O4'W K1' 12(3) . . . 4_657 ?
O5W K1 O4'W K1' 124.3(10) 3_467 . . 4_657 ?
O2'W K1 O4'W K1' 110.9(7) 3_467 . . 4_657 ?
K1' O4W O7W O4'W 149(3) 4_657 . . . ?
K1 O4W O7W O4'W -61(2) . . . . ?
K1' O4W O7W K1' 128(10) 4_657 . . 5_547 ?
K1 O4W O7W K1' -83(10) . . . 5_547 ?
K1 O4W O7W K1' 149(4) . . . 4_657 ?
O2W O4'W O7W O4W 165(3) 8_455 . . . ?
K1 O4'W O7W O4W 60(2) . . . . ?
K1' O4'W O7W O4W -16.0(18) 4_657 . . . ?
O2W O4'W O7W K1' -22(3) 8_455 . . 5_547 ?
K1 O4'W O7W K1' -126(2) . . . 5_547 ?
K1' O4'W O7W K1' 157(3) 4_657 . . 5_547 ?
O2W O4'W O7W K1' -179.1(14) 8_455 . . 4_657 ?
K1 O4'W O7W K1' 76.2(15) . . . 4_657 ?
